data_1559427
loop_
_publ_author_name
'Kutniewska, Sylwia E.'
'Kr\'owczy\'nski, Adam'
'Kami\'nski, Rados\/law'
'Jarzembska, Katarzyna N.'
'Pillet, S\'ebastien'
'Wenger, Emmanuel'
'Schaniel, Dominik'

_publ_section_title
;
 Photocrystallographic and spectroscopic studies of a model (N,N,O)-donor
 square-planar nickel(II) nitro complex: in search of high-conversion and
 stable photoswitchable materials
;
_journal_issue 6
_journal_name_full IUCrJ
_journal_page_first
;
;
_journal_paper_doi 10.1107/S205225252001307X
_journal_volume 7
_journal_year 2020
_chemical_formula_moiety 'C20 H15 N3 Ni O3'
_chemical_formula_sum 'C20 H15 N3 Ni O3'
_chemical_formula_weight 404.04
_space_group_IT_number 88
_space_group_name_Hall '-I 4ad'
_space_group_name_H-M_alt 'I 41/a :2'
_symmetry_cell_setting tetragonal
_symmetry_Int_Tables_number 88
_symmetry_space_group_name_Hall '-I 4ad'
_symmetry_space_group_name_H-M 'I 41/a :2'
_cell_angle_alpha 90
_cell_angle_beta 90
_cell_angle_gamma 90
_cell_formula_units_Z 16
_cell_length_a 14.8477(3)
_cell_length_b 14.8477(3)
_cell_length_c 29.8554(5)
_cell_measurement_reflns_used 15550
_cell_measurement_temperature 180.00
_cell_measurement_theta_max 73
_cell_measurement_theta_min 3.28
_cell_volume 6581.7(2)
_computing_cell_refinement 'CrysAlisPro 1.171.40.55a (Rigaku OD, 2019)'
_computing_data_collection 'CrysAlisPro 1.171.40.55a (Rigaku OD, 2019)'
_computing_data_reduction 'CrysAlisPro 1.171.40.55a (Rigaku OD, 2019)'
_diffrn_ambient_temperature 180
_diffrn_detector 'CCD plate'
_diffrn_measured_fraction_theta_full 0.98
_diffrn_measured_fraction_theta_max 0.97
_diffrn_measurement_device 'four-circle diffractometer'
_diffrn_measurement_device_type 'SuperNova, Cu, Atlas'
_diffrn_measurement_method '\w scans'
_diffrn_radiation_monochromator mirror
_diffrn_radiation_probe x-ray
_diffrn_radiation_source 'X-ray tube'
_diffrn_radiation_type 'Cu K\a'
_diffrn_radiation_wavelength 1.54184
_diffrn_reflns_av_R_equivalents 0.0605
_diffrn_reflns_av_unetI/netI 0.0183
_diffrn_reflns_limit_h_max 17
_diffrn_reflns_limit_h_min -17
_diffrn_reflns_limit_k_max 18
_diffrn_reflns_limit_k_min -18
_diffrn_reflns_limit_l_max 33
_diffrn_reflns_limit_l_min -36
_diffrn_reflns_number 24148
_diffrn_reflns_theta_full 72.68
_diffrn_reflns_theta_max 73.35
_diffrn_reflns_theta_min 3.32
_diffrn_source 'micro-focus sealed X-ray tube'
_exptl_absorpt_coefficient_mu 1.944
_exptl_absorpt_correction_T_max 1
_exptl_absorpt_correction_T_min 0.087
_exptl_absorpt_correction_type multi-scan
_exptl_absorpt_process_details
;
CrysAlisPro 1.171.40.55a (Rigaku Oxford Diffraction, 2019)
Empirical absorption correction using spherical harmonics,
 implemented in SCALE3 ABSPACK scaling algorithm.
;
_exptl_crystal_colour brown
_exptl_crystal_density_diffrn 1.631
_exptl_crystal_description 'prism, cut'
_exptl_crystal_F_000 3328
_exptl_crystal_size_max 0.13
_exptl_crystal_size_mid 0.05
_exptl_crystal_size_min 0.05
_refine_diff_density_max 0.41
_refine_diff_density_min -0.58
_refine_ls_extinction_method none
_refine_ls_goodness_of_fit_gt 2.20
_refine_ls_goodness_of_fit_ref 2.11
_refine_ls_hydrogen_treatment constr
_refine_ls_number_constraints 78
_refine_ls_number_parameters 259
_refine_ls_number_reflns 3243
_refine_ls_number_restraints 0
_refine_ls_R_factor_all 0.0421
_refine_ls_R_factor_gt 0.0374
_refine_ls_shift/su_max 0.0423
_refine_ls_shift/su_mean 0.0014
_refine_ls_structure_factor_coef Fsqd
_refine_ls_weighting_details w=1/(\s^2^(I)+0.0004I^2^)
_refine_ls_weighting_scheme sigma
_refine_ls_wR_factor_gt 0.0912
_refine_ls_wR_factor_ref 0.0937
_reflns_number_gt 2857
_reflns_number_total 3243
_reflns_threshold_expression I>3\s(I)
_cod_data_source_file lq5032.cif
_cod_data_source_block 180K_irr_160K
_cod_depositor_comments
;
The following automatic conversions were performed:

data item '_diffrn_radiation_probe' value 'X-ray' was changed to
'x-ray' in accordance with the
/home/data/users/saulius/crontab/automatic-downloads/rss-feeds/IUCr/lib/dictionaries/cif_core.dic
dictionary named 'cif_core.dic' version 2.4.2 last updated on
2011-04-26.

Automatic conversion script
Id: cif_fix_values 7556 2019-12-06 15:28:31Z antanas 
;
_cod_original_sg_symbol_H-M 'I 41/a'
_cod_database_code 1559427

loop_
_space_group_symop_id
_space_group_symop_operation_xyz
1 x,y,z
2 -x,-y+1/2,z
3 -y+1/4,x+3/4,z+3/4
4 y+1/4,-x+1/4,z+1/4
5 -x,-y,-z
6 x,y+1/2,-z
7 y+1/4,-x+3/4,-z+3/4
8 -y+1/4,x+1/4,-z+1/4
9 x+1/2,y+1/2,z+1/2
10 -x+1/2,-y,z+1/2
11 -y+3/4,x+1/4,z+1/4
12 y+3/4,-x+3/4,z+3/4
13 -x+1/2,-y+1/2,-z+1/2
14 x+1/2,y,-z+1/2
15 y+3/4,-x+1/4,-z+1/4
16 -y+3/4,x+3/4,-z+3/4

loop_
_atom_site_label
_atom_site_type_symbol
_atom_site_fract_x
_atom_site_fract_y
_atom_site_fract_z
_atom_site_adp_type
_atom_site_U_iso_or_equiv
_atom_site_site_symmetry_multiplicity
_atom_site_occupancy
_atom_site_calc_flag
_atom_site_refinement_flags
_atom_site_disorder_assembly
_atom_site_disorder_group
Ni1 Ni 0.55853(2) 0.39337(3) 0.593747(11) Uani 0.04926(14) 16 1 d . . .
O1a O 0.73427(13) 0.36365(14) 0.61321(7) Uani 0.062(2) 16 0.746(8) d . . .
O2a O 0.6995(2) 0.4971(2) 0.62019(9) Uani 0.0799(13) 16 0.746(8) d . . .
N1a N 0.67819(19) 0.4195(2) 0.61010(8) Uani 0.0534(11) 16 0.746(8) d . . .
O1b O 0.73427(13) 0.36365(14) 0.61321(7) Uiso 0.09(3) 16 0.145(10) d . . .
O2b O 0.6527(6) 0.4848(5) 0.6106(2) Uiso 0.045(2) 16 0.145(10) d . . .
N1b N 0.7286(6) 0.4390(5) 0.6202(2) Uiso 0.037(2) 16 0.145(10) d . . .
O1c O 0.7833(12) 0.4682(11) 0.6308(5) Uiso 0.066(6) 16 0.109(13) d . . .
O2c O 0.6527(6) 0.4848(5) 0.6106(2) Uiso 0.045(2) 16 0.109(13) d . . .
N1c N 0.7286(6) 0.4390(5) 0.6202(2) Uiso 0.037(2) 16 0.109(13) d . . .
O3 O 0.53370(9) 0.39043(10) 0.65382(4) Uani 0.0458(5) 16 1 d . . .
N2 N 0.44523(10) 0.35419(11) 0.57585(5) Uani 0.0418(5) 16 1 d . . .
N3 N 0.58360(11) 0.40188(13) 0.53198(6) Uani 0.0511(6) 16 1 d . . .
C1 C 0.65813(16) 0.4281(2) 0.51168(8) Uani 0.0687(10) 16 1 d . . .
C2 C 0.66586(17) 0.4356(2) 0.46518(8) Uani 0.0683(10) 16 1 d . . .
C3 C 0.59480(16) 0.41413(17) 0.43876(8) Uani 0.0584(8) 16 1 d . . .
C4 C 0.51422(14) 0.38345(15) 0.45874(7) Uani 0.0513(7) 16 1 d . . .
C5 C 0.43581(16) 0.35680(19) 0.43489(8) Uani 0.0645(9) 16 1 d . . .
C6 C 0.36212(16) 0.3279(2) 0.45779(9) Uani 0.0688(10) 16 1 d . . .
C7 C 0.35940(14) 0.32408(17) 0.50480(8) Uani 0.0582(8) 16 1 d . . .
C8 C 0.43396(13) 0.35061(14) 0.52925(7) Uani 0.0449(6) 16 1 d . . .
C9 C 0.51146(13) 0.37879(14) 0.50560(7) Uani 0.0461(7) 16 1 d . . .
C10 C 0.37969(13) 0.33108(14) 0.60368(7) Uani 0.0444(6) 16 1 d . . .
C11 C 0.38319(12) 0.33472(13) 0.64970(7) Uani 0.0420(6) 16 1 d . . .
C12 C 0.30325(14) 0.30265(16) 0.67685(7) Uani 0.0539(8) 16 1 d . . .
C13 C 0.29085(14) 0.36042(16) 0.71813(8) Uani 0.0563(8) 16 1 d . . .
C14 C 0.37609(13) 0.36457(12) 0.74524(7) Uani 0.0423(6) 16 1 d . . .
C15 C 0.37652(15) 0.36827(13) 0.79163(7) Uani 0.0491(7) 16 1 d . . .
C16 C 0.45653(16) 0.37290(13) 0.81527(7) Uani 0.0495(7) 16 1 d . . .
C17 C 0.53778(15) 0.37524(14) 0.79241(7) Uani 0.0493(7) 16 1 d . . .
C18 C 0.53871(14) 0.37356(13) 0.74626(7) Uani 0.0442(7) 16 1 d . . .
C19 C 0.45861(12) 0.36761(12) 0.72212(6) Uani 0.0379(6) 16 1 d . . .
C20 C 0.45950(12) 0.36456(12) 0.67264(6) Uani 0.0380(6) 16 1 d . . .
H1 H 0.709543 0.442796 0.529754 Uiso 0.0825 16 1 d . . .
H2 H 0.721266 0.455768 0.452003 Uiso 0.082 16 1 d . . .
H3 H 0.599192 0.419747 0.4068 Uiso 0.0701 16 1 d . . .
H5 H 0.434866 0.359179 0.402761 Uiso 0.0773 16 1 d . . .
H6 H 0.309925 0.309379 0.441203 Uiso 0.0825 16 1 d . . .
H7 H 0.306185 0.303213 0.519828 Uiso 0.0699 16 1 d . . .
H10 H 0.324657 0.30983 0.590524 Uiso 0.0532 16 1 d . . .
H12a H 0.312528 0.241169 0.685664 Uiso 0.0647 16 1 d . . .
H12b H 0.249845 0.305387 0.658779 Uiso 0.0647 16 1 d . . .
H13a H 0.273666 0.42018 0.70932 Uiso 0.0676 16 1 d . . .
H13b H 0.243217 0.336051 0.736177 Uiso 0.0676 16 1 d . . .
H15 H 0.320413 0.367602 0.807614 Uiso 0.059 16 1 d . . .
H16 H 0.455801 0.374496 0.847416 Uiso 0.0595 16 1 d . . .
H17 H 0.593415 0.378035 0.808732 Uiso 0.0592 16 1 d . . .
H18 H 0.595093 0.376515 0.730586 Uiso 0.0531 16 1 d . . .

loop_
_atom_site_aniso_label
_atom_site_aniso_type_symbol
_atom_site_aniso_U_11
_atom_site_aniso_U_22
_atom_site_aniso_U_33
_atom_site_aniso_U_12
_atom_site_aniso_U_13
_atom_site_aniso_U_23
Ni1 Ni 0.0345(2) 0.0817(3) 0.0316(2) -0.01181(16) -0.00028(13) -0.00236(16)
O1a O 0.049(3) 0.074(4) 0.064(4) 0.0105(12) -0.0131(12) -0.0011(11)
O2a O 0.071(2) 0.090(2) 0.0778(19) -0.0234(16) -0.0059(14) -0.0305(14)
N1a N 0.0391(17) 0.091(3) 0.0304(13) -0.0121(15) 0.0026(10) 0.0024(12)
O3 O 0.0348(7) 0.0673(9) 0.0355(8) -0.0066(6) 0.0025(5) -0.0024(6)
N2 N 0.0334(8) 0.0533(10) 0.0387(9) 0.0012(6) -0.0011(6) -0.0051(7)
N3 N 0.0400(9) 0.0814(13) 0.0319(9) -0.0123(8) -0.0020(7) -0.0039(8)
C1 C 0.0485(14) 0.121(2) 0.0369(13) -0.0264(13) -0.0015(10) -0.0026(13)
C2 C 0.0568(15) 0.110(2) 0.0378(13) -0.0221(13) 0.0044(10) -0.0024(12)
C3 C 0.0600(14) 0.0835(17) 0.0318(12) -0.0027(11) 0.0016(9) -0.0080(11)
C4 C 0.0472(12) 0.0692(14) 0.0374(12) 0.0031(9) -0.0035(9) -0.0116(10)
C5 C 0.0530(14) 0.102(2) 0.0384(13) 0.0059(12) -0.0080(10) -0.0204(12)
C6 C 0.0442(13) 0.110(2) 0.0516(15) -0.0013(12) -0.0103(10) -0.0264(14)
C7 C 0.0372(12) 0.0862(17) 0.0513(14) -0.0005(10) -0.0029(9) -0.0196(12)
C8 C 0.0361(10) 0.0577(12) 0.0409(11) 0.0029(8) -0.0029(8) -0.0096(9)
C9 C 0.0385(11) 0.0601(13) 0.0397(11) 0.0021(8) -0.0030(8) -0.0084(9)
C10 C 0.0306(10) 0.0532(12) 0.0492(12) -0.0011(8) -0.0013(8) -0.0011(9)
C11 C 0.0333(10) 0.0471(11) 0.0457(12) 0.0016(7) 0.0027(8) 0.0013(8)
C12 C 0.0386(11) 0.0722(15) 0.0508(13) -0.0078(10) 0.0033(9) 0.0062(11)
C13 C 0.0386(11) 0.0720(15) 0.0584(14) 0.0066(9) 0.0141(9) 0.0070(11)
C14 C 0.0449(11) 0.0351(10) 0.0470(12) 0.0049(7) 0.0111(8) 0.0017(8)
C15 C 0.0577(13) 0.0386(11) 0.0511(13) 0.0015(8) 0.0209(10) -0.0009(9)
C16 C 0.0690(15) 0.0414(11) 0.0382(12) 0.0011(9) 0.0108(10) -0.0028(8)
C17 C 0.0569(13) 0.0522(12) 0.0388(12) 0.0031(9) 0.0003(9) -0.0045(9)
C18 C 0.0436(11) 0.0482(11) 0.0410(12) 0.0045(8) 0.0059(8) -0.0031(8)
C19 C 0.0414(10) 0.0323(9) 0.0401(11) 0.0052(7) 0.0069(8) -0.0014(7)
C20 C 0.0340(9) 0.0386(10) 0.0413(11) 0.0040(7) 0.0052(7) 0.0005(8)

loop_
_atom_type_symbol
_atom_type_scat_dispersion_real
_atom_type_scat_dispersion_imag
_atom_type_scat_source
_atom_type_scat_Cromer_Mann_a1
_atom_type_scat_Cromer_Mann_b1
_atom_type_scat_Cromer_Mann_a2
_atom_type_scat_Cromer_Mann_b2
_atom_type_scat_Cromer_Mann_a3
_atom_type_scat_Cromer_Mann_b3
_atom_type_scat_Cromer_Mann_a4
_atom_type_scat_Cromer_Mann_b4
_atom_type_scat_Cromer_Mann_c
C 0.0181 0.0091 'International Tables Vol C tables 4.2.6.8 and 6.1.1.4' 2.31 20.843901 1.02 10.2075 1.5886 0.5687 0.865 51.651199 0.2156
H 0.0000 0.0000 'International Tables Vol C tables 4.2.6.8 and 6.1.1.4' 0.493002 10.5109 0.322912 26.1257 0.140191 3.14236 0.04081 57.799702 0.003038
N 0.0311 0.0180 'International Tables Vol C tables 4.2.6.8 and 6.1.1.4' 12.2126 0.0057 3.1322 9.8933 2.0125 28.997499 1.1663 0.5826 -11.529
Ni -3.0029 0.5091 'International Tables Vol C tables 4.2.6.8 and 6.1.1.4' 12.8376 3.8785 7.292 0.2565 4.4438 12.1763 2.38 66.342102 1.0341
O 0.0492 0.0322 'International Tables Vol C tables 4.2.6.8 and 6.1.1.4' 3.0485 13.2771 2.2868 5.7011 1.5463 0.3239 0.867 32.908901 0.2508

loop_
_geom_angle_atom_site_label_1
_geom_angle_atom_site_label_2
_geom_angle_atom_site_label_3
_geom_angle_site_symmetry_1
_geom_angle_site_symmetry_2
_geom_angle_site_symmetry_3
_geom_angle
_geom_angle_publ_flag
N1a Ni1 O2b . . . 30.8(2) ?
N1a Ni1 O3 . . . 86.62(9) ?
N1a Ni1 N2 . . . 173.29(10) ?
N1a Ni1 N3 . . . 93.06(9) ?
O2b Ni1 O3 . . . 84.91(18) ?
O2b Ni1 N2 . . . 155.7(2) ?
O2b Ni1 N3 . . . 93.56(18) ?
O3 Ni1 N2 . . . 95.27(6) ?
O3 Ni1 N3 . . . 177.52(7) ?
N2 Ni1 N3 . . . 85.33(7) ?
N1a O2a O2b . . . 57.2(6) ?
N1a O2a O1c . . . 89.6(7) ?
O2b O2a N1b . . . 101.0(8) ?
O2b O2a O1c . . . 146.7(9) ?
Ni1 N1a O1a . . . 122.9(2) ?
Ni1 N1a O2a . . . 119.9(2) ?
Ni1 N1a O2b . . . 81.5(5) ?
Ni1 N1a N1b . . . 169.9(6) ?
O1a N1a O2a . . . 117.2(3) ?
O1a N1a O2b . . . 155.6(6) ?
O1a N1a N1b . . . 66.0(6) ?
O2a N1a N1b . . . 51.3(6) ?
O2b N1a N1b . . . 89.9(7) ?
Ni1 O2b O2a . . . 151.2(8) ?
Ni1 O2b N1a . . . 67.7(4) ?
O2a O2b N1a . . . 84.2(8) ?
O1a N1b O2a . . . 155.5(9) ?
O1a N1b N1a . . . 70.7(6) ?
O1a N1b O1c . . . 115.7(12) ?
O2a N1b N1a . . . 84.9(8) ?
O2a N1b O1c . . . 88.6(11) ?
N1a N1b O1c . . . 173.3(13) ?
Ni1 O3 C20 . . . 127.11(12) ?
Ni1 N2 C8 . . . 113.86(11) ?
Ni1 N2 C10 . . . 124.43(13) ?
C8 N2 C10 . . . 121.71(15) ?
Ni1 N3 C1 . . . 129.37(15) ?
Ni1 N3 C9 . . . 112.98(12) ?
C1 N3 C9 . . . 117.63(19) ?
N3 C1 C2 . . . 123.3(3) ?
N3 C1 H1 . . . 118.39 ?
C2 C1 H1 . . . 118.31 ?
C1 C2 C3 . . . 119.6(3) ?
C1 C2 H2 . . . 120.22 ?
C3 C2 H2 . . . 120.14 ?
C2 C3 C4 . . . 119.3(2) ?
C2 C3 H3 . . . 120.31 ?
C4 C3 H3 . . . 120.36 ?
C3 C4 C5 . . . 124.9(2) ?
C3 C4 C9 . . . 117.49(17) ?
C5 C4 C9 . . . 117.61(17) ?
C4 C5 C6 . . . 119.7(2) ?
C4 C5 H5 . . . 120.16 ?
C6 C5 H5 . . . 120.16 ?
C5 C6 C7 . . . 122.5(2) ?
C5 C6 H6 . . . 118.72 ?
C7 C6 H6 . . . 118.74 ?
C6 C7 C8 . . . 119.5(2) ?
C6 C7 H7 . . . 120.21 ?
C8 C7 H7 . . . 120.27 ?
N2 C8 C7 . . . 128.99(17) ?
N2 C8 C9 . . . 112.82(15) ?
C7 C8 C9 . . . 118.19(19) ?
N3 C9 C4 . . . 122.57(15) ?
N3 C9 C8 . . . 114.98(18) ?
C4 C9 C8 . . . 122.44(16) ?
N2 C10 C11 . . . 126.06(15) ?
N2 C10 H10 . . . 116.97 ?
C11 C10 H10 . . . 116.96 ?
C10 C11 C12 . . . 119.54(15) ?
C10 C11 C20 . . . 122.19(15) ?
C12 C11 C20 . . . 118.24(18) ?
C11 C12 C13 . . . 110.74(19) ?
C11 C12 H12a . . . 109.48 ?
C11 C12 H12b . . . 109.5 ?
C13 C12 H12a . . . 109.45 ?
C13 C12 H12b . . . 109.49 ?
H12a C12 H12b . . . 108.13 ?
C12 C13 C14 . . . 111.09(15) ?
C12 C13 H13a . . . 109.44 ?
C12 C13 H13b . . . 109.5 ?
C14 C13 H13a . . . 109.47 ?
C14 C13 H13b . . . 109.51 ?
H13a C13 H13b . . . 107.77 ?
C13 C14 C15 . . . 122.91(19) ?
C13 C14 C19 . . . 118.03(18) ?
C15 C14 C19 . . . 119.03(18) ?
C14 C15 C16 . . . 121.0(2) ?
C14 C15 H15 . . . 119.5 ?
C16 C15 H15 . . . 119.49 ?
C15 C16 C17 . . . 119.8(2) ?
C15 C16 H16 . . . 120.12 ?
C17 C16 H16 . . . 120.04 ?
C16 C17 C18 . . . 120.0(2) ?
C16 C17 H17 . . . 120 ?
C18 C17 H17 . . . 120 ?
C17 C18 C19 . . . 120.66(18) ?
C17 C18 H18 . . . 119.67 ?
C19 C18 H18 . . . 119.67 ?
C14 C19 C18 . . . 119.43(17) ?
C14 C19 C20 . . . 119.83(15) ?
C18 C19 C20 . . . 120.74(15) ?
O3 C20 C11 . . . 124.86(17) ?
O3 C20 C19 . . . 115.63(14) ?
C11 C20 C19 . . . 119.51(15) ?

loop_
_geom_bond_atom_site_label_1
_geom_bond_atom_site_label_2
_geom_bond_site_symmetry_1
_geom_bond_site_symmetry_2
_geom_bond_distance
_geom_bond_publ_flag
Ni1 N1a . . 1.883(3) ?
Ni1 O2b . . 2.013(8) ?
Ni1 O3 . . 1.8314(12) ?
Ni1 N2 . . 1.8588(15) ?
Ni1 N3 . . 1.8856(18) ?
O1a N1a . . 1.178(3) ?
O1a N1b . . 1.140(8) ?
O2a N1a . . 1.232(4) ?
O2a O2b . . 0.773(9) ?
O2a N1b . . 0.965(8) ?
O2a O1c . . 1.351(15) ?
N1a O2b . . 1.041(8) ?
N1a N1b . . 0.857(9) ?
N1b O1c . . 0.968(17) ?
O3 C20 . . 1.295(2) ?
N2 C8 . . 1.402(3) ?
N2 C10 . . 1.324(2) ?
N3 C1 . . 1.320(3) ?
N3 C9 . . 1.373(2) ?
C1 C2 . . 1.398(3) ?
C1 H1 . . 0.9603 ?
C2 C3 . . 1.356(4) ?
C2 H2 . . 0.9593 ?
C3 C4 . . 1.413(3) ?
C3 H3 . . 0.9601 ?
C4 C5 . . 1.421(3) ?
C4 C9 . . 1.401(3) ?
C5 C6 . . 1.360(4) ?
C5 H5 . . 0.96 ?
C6 C7 . . 1.405(4) ?
C6 H6 . . 0.9597 ?
C7 C8 . . 1.384(3) ?
C7 H7 . . 0.9601 ?
C8 C9 . . 1.413(2) ?
C10 C11 . . 1.376(3) ?
C10 H10 . . 0.9602 ?
C11 C12 . . 1.513(3) ?
C11 C20 . . 1.396(2) ?
C12 C13 . . 1.512(4) ?
C12 H12a . . 0.9606 ?
C12 H12b . . 0.9605 ?
C13 C14 . . 1.503(2) ?
C13 H13a . . 0.9605 ?
C13 H13b . . 0.9603 ?
C14 C15 . . 1.386(3) ?
C14 C19 . . 1.407(2) ?
C15 C16 . . 1.383(4) ?
C15 H15 . . 0.9597 ?
C16 C17 . . 1.387(4) ?
C16 H16 . . 0.9601 ?
C17 C18 . . 1.378(3) ?
C17 H17 . . 0.9597 ?
C18 C19 . . 1.393(2) ?
C18 H18 . . 0.9602 ?
C19 C20 . . 1.478(3) ?

loop_
_geom_hbond_atom_site_label_D
_geom_hbond_atom_site_label_H
_geom_hbond_atom_site_label_A
_geom_hbond_site_symmetry_D
_geom_hbond_site_symmetry_H
_geom_hbond_site_symmetry_A
_geom_hbond_distance_DH
_geom_hbond_distance_HA
_geom_hbond_distance_DA
_geom_hbond_angle_DHA
_geom_hbond_publ_flag
C1 H1 N1a . . . 0.96 2.47 2.956(3) 111.37 ?
C2 H2 O2a . . 3_644 0.96 2.49 3.123(4) 123.54 ?
C15 H15 O1c . . 14_456 0.96 2.43 3.079(15) 124.57 ?
